data_2202817
loop_
_publ_author_name
'Xuan, Richeng'
'Wan, Yuehua'
'Hu, Weixiao'
'Yang, Zhongyu'
'Cheng, Dongping'
'Xuan, Rirong'

_publ_section_title
;
 2-Amino-5-methylpyridinium 3-(4-hydroxy-3-methoxyphenyl)-2-propenoate
 monohydrate
;
_journal_issue 11
_journal_name_full 'Acta Crystallographica Section E'
_journal_page_first o1704
_journal_page_last o1706
_journal_paper_doi 10.1107/S1600536803022165
_journal_volume 59
_journal_year 2003
_chemical_formula_iupac 'C6 H9 N2 + , C10 H9 O4 - , H2 O'
_chemical_formula_moiety 'C6 H9 N2 + , C10 H9 O4 - , H2 O'
_chemical_formula_sum 'C16 H20 N2 O5'
_chemical_formula_weight 320.34
_chemical_name_systematic
;
2-Amino-5-methylpyridinium 3-(4-hydroxy-3-methoxyphenyl)-2-propenoate
monohydrate
;
_space_group_IT_number 14
_symmetry_cell_setting monoclinic
_symmetry_space_group_name_Hall '-P 2ybc'
_symmetry_space_group_name_H-M 'P 1 21/c 1'
_audit_creation_method 'WinGX routine CIF_UPDATE'
_cell_angle_alpha 90
_cell_angle_beta 94.603(3)
_cell_angle_gamma 90
_cell_formula_units_Z 4
_cell_length_a 8.2127(4)
_cell_length_b 17.9985(10)
_cell_length_c 10.8564(5)
_cell_measurement_reflns_used 8466
_cell_measurement_temperature 293(2)
_cell_measurement_theta_max 27.445
_cell_measurement_theta_min 2.195
_cell_volume 1599.58(14)
_computing_cell_refinement PROCESS-AUTO
_computing_data_collection 'PROCESS-AUTO (Rigaku, 1998)'
_computing_data_reduction 'Crystalstructure (Molecular Structure Corporation & Rigaku, 2002)'
_computing_molecular_graphics 'ORTEP-3 for Windows (Farrugia, 1997)'
_computing_publication_material 'WinGX (Farrugia, 1999)'
_computing_structure_refinement 'SHELXL97 (Sheldrick, 1997)'
_computing_structure_solution 'SHELXS97 (Sheldrick, 1997)'
_diffrn_detector_area_resol_mean 10.00
_diffrn_measured_fraction_theta_full 1
_diffrn_measured_fraction_theta_max 1
_diffrn_measurement_device_type 'Rigaku RAXIS-RAPID'
_diffrn_measurement_method \w
_diffrn_radiation_type MoK\a
_diffrn_radiation_wavelength 0.71073
_diffrn_reflns_av_R_equivalents 0.028
_diffrn_reflns_limit_h_max 10
_diffrn_reflns_limit_h_min -10
_diffrn_reflns_limit_k_max 23
_diffrn_reflns_limit_k_min -23
_diffrn_reflns_limit_l_max 14
_diffrn_reflns_limit_l_min -14
_diffrn_reflns_number 7122
_diffrn_reflns_theta_full 27.48
_diffrn_reflns_theta_max 27.48
_diffrn_reflns_theta_min 2.2
_exptl_absorpt_coefficient_mu 0.1
_exptl_absorpt_correction_T_max 0.986
_exptl_absorpt_correction_T_min 0.908
_exptl_absorpt_correction_type multi-scan
_exptl_absorpt_process_details '(ABSCOR; Higashi, 1995)'
_exptl_crystal_colour yellow
_exptl_crystal_density_diffrn 1.330
_exptl_crystal_density_meas ?
_exptl_crystal_density_method 'not measured'
_exptl_crystal_description prism
_exptl_crystal_F_000 680
_exptl_crystal_size_max 0.30
_exptl_crystal_size_mid 0.15
_exptl_crystal_size_min 0.14
_refine_diff_density_max 0.38
_refine_diff_density_min -0.22
_refine_ls_extinction_coef 0.0077(16)
_refine_ls_extinction_expression Fc^*^=kFc[1+0.001xFc^2^\l^3^/sin(2\q)]^-1/4^
_refine_ls_extinction_method 'SHELXL97 (Sheldrick, 1997)'
_refine_ls_goodness_of_fit_ref 0.928
_refine_ls_hydrogen_treatment refall
_refine_ls_matrix_type full
_refine_ls_number_parameters 289
_refine_ls_number_reflns 3666
_refine_ls_number_restraints 0
_refine_ls_restrained_S_all 0.928
_refine_ls_R_factor_gt 0.049
_refine_ls_shift/su_max 0.000
_refine_ls_structure_factor_coef Fsqd
_refine_ls_weighting_details 'calc w = 1/[\s^2^(Fo^2^)+(0.0768P)^2^] where P=(Fo^2^+2Fc^2^)/3'
_refine_ls_weighting_scheme calc
_refine_ls_wR_factor_ref 0.137
_reflns_number_gt 2100
_reflns_number_total 3666
_reflns_threshold_expression I>2\s(I)
_cod_data_source_file ob6300.cif
_cod_data_source_block I
_cod_depositor_comments
;
The following automatic conversions were performed:

'_exptl_crystal_density_meas' value 'not measured' was changed to '?'
- the value is perceived as not measured.

Automatic conversion script
Id: cif_fix_values 3008 2015-01-20 13:52:24Z robertas 
;
_cod_original_sg_symbol_H-M 'P 21/c'
_cod_database_code 2202817
_cod_database_fobs_code 2202817

loop_
_symmetry_equiv_pos_as_xyz
'x, y, z'
'-x, y+1/2, -z+1/2'
'-x, -y, -z'
'x, -y-1/2, z-1/2'

loop_
_atom_site_label
_atom_site_fract_x
_atom_site_fract_y
_atom_site_fract_z
_atom_site_U_iso_or_equiv
_atom_site_adp_type
_atom_site_calc_flag
_atom_site_refinement_flags
_atom_site_occupancy
_atom_site_disorder_assembly
_atom_site_disorder_group
_atom_site_type_symbol
O5 -0.6010(2) 0.67946(9) -0.33719(19) 0.0604(5) Uani d . 1 . . O
O4 0.23192(18) 0.57813(8) 0.53665(14) 0.0504(4) Uani d . 1 . . O
O3 0.11664(18) 0.48866(8) 0.36576(14) 0.0535(4) Uani d . 1 . . O
O2 -0.4362(2) 0.75899(8) -0.02043(14) 0.0560(4) Uani d . 1 . . O
O1 -0.4047(2) 0.65914(9) -0.13358(15) 0.0673(5) Uani d . 1 . . O
N2 -0.3662(2) 0.92177(13) -0.05339(19) 0.0512(5) Uani d . 1 . . N
N1 -0.5378(2) 0.85842(9) -0.19450(16) 0.0402(4) Uani d . 1 . . N
C16 -0.7711(4) 0.9052(2) -0.4957(3) 0.0678(8) Uani d . 1 . . C
C15 -0.6375(3) 0.85378(11) -0.3003(2) 0.0431(5) Uani d . 1 . . C
C14 -0.6624(3) 0.91167(12) -0.3780(2) 0.0453(5) Uani d . 1 . . C
C13 -0.5815(3) 0.97765(13) -0.3424(2) 0.0505(6) Uani d . 1 . . C
C12 -0.4845(3) 0.98337(12) -0.2369(2) 0.0497(6) Uani d . 1 . . C
C11 -0.4601(2) 0.92143(10) -0.15938(19) 0.0389(5) Uani d . 1 . . C
C10 0.0648(4) 0.43797(16) 0.2708(3) 0.0641(7) Uani d . 1 . . C
C9 -0.3765(2) 0.69591(12) -0.0388(2) 0.0449(5) Uani d . 1 . . C
C8 -0.2615(3) 0.66137(13) 0.0585(2) 0.0488(5) Uani d . 1 . . C
C7 -0.2038(3) 0.69382(13) 0.1592(2) 0.0482(5) Uani d . 1 . . C
C6 -0.0445(2) 0.58799(12) 0.2610(2) 0.0433(5) Uani d . 1 . . C
C5 0.0618(2) 0.56017(11) 0.35451(18) 0.0394(5) Uani d . 1 . . C
C4 0.1247(2) 0.60783(12) 0.44811(18) 0.0422(5) Uani d . 1 . . C
C3 0.0777(3) 0.68110(12) 0.4472(2) 0.0520(6) Uani d . 1 . . C
C2 -0.0291(3) 0.70835(13) 0.3522(2) 0.0538(6) Uani d . 1 . . C
C1 -0.0904(2) 0.66279(12) 0.25861(19) 0.0447(5) Uani d . 1 . . C
H16A -0.845(5) 0.942(2) -0.502(4) 0.145(16) Uiso d . 1 . . H
H16B -0.711(4) 0.9019(19) -0.567(3) 0.115(13) Uiso d . 1 . . H
H16C -0.838(5) 0.862(2) -0.501(4) 0.140(15) Uiso d . 1 . . H
H15 -0.684(2) 0.8058(12) -0.3125(18) 0.047(6) Uiso d . 1 . . H
H13 -0.595(3) 1.0185(13) -0.394(2) 0.056(7) Uiso d . 1 . . H
H12 -0.432(3) 1.0274(14) -0.213(2) 0.063(7) Uiso d . 1 . . H
H10A 0.099(4) 0.4548(17) 0.184(3) 0.104(10) Uiso d . 1 . . H
H10B 0.113(3) 0.3924(13) 0.291(2) 0.049(6) Uiso d . 1 . . H
H10C -0.053(4) 0.4303(14) 0.273(2) 0.075(8) Uiso d . 1 . . H
H8 -0.225(3) 0.6096(15) 0.051(2) 0.069(7) Uiso d . 1 . . H
H7 -0.243(3) 0.7489(13) 0.165(2) 0.070(7) Uiso d . 1 . . H
H6 -0.082(3) 0.5543(12) 0.203(2) 0.049(6) Uiso d . 1 . . H
H5A -0.541(3) 0.6729(14) -0.272(3) 0.068(8) Uiso d . 1 . . H
H5B -0.535(4) 0.700(2) -0.396(3) 0.130(15) Uiso d . 1 . . H
H4 0.286(4) 0.6153(18) 0.585(3) 0.096(10) Uiso d . 1 . . H
H3 0.120(3) 0.7157(13) 0.513(2) 0.063(7) Uiso d . 1 . . H
H2A -0.347(3) 0.8783(16) -0.013(2) 0.074(8) Uiso d . 1 . . H
H2B -0.313(3) 0.9636(16) -0.034(3) 0.082(9) Uiso d . 1 . . H
H2 -0.066(3) 0.7639(14) 0.353(2) 0.069(7) Uiso d . 1 . . H
H1 -0.516(3) 0.8130(15) -0.133(2) 0.079(8) Uiso d . 1 . . H

loop_
_atom_site_aniso_label
_atom_site_aniso_U_11
_atom_site_aniso_U_22
_atom_site_aniso_U_33
_atom_site_aniso_U_12
_atom_site_aniso_U_13
_atom_site_aniso_U_23
O5 0.0752(12) 0.0506(10) 0.0508(11) -0.0060(8) -0.0238(10) 0.0015(8)
O4 0.0525(9) 0.0473(9) 0.0473(9) 0.0055(7) -0.0216(7) 0.0039(7)
O3 0.0575(9) 0.0484(9) 0.0515(10) 0.0048(7) -0.0155(7) -0.0041(7)
O2 0.0743(10) 0.0451(9) 0.0455(9) 0.0094(8) -0.0136(8) 0.0047(7)
O1 0.0913(13) 0.0558(10) 0.0498(10) 0.0119(8) -0.0264(9) -0.0060(8)
N2 0.0545(12) 0.0499(12) 0.0469(12) -0.0072(9) -0.0093(9) 0.0000(9)
N1 0.0453(9) 0.0338(9) 0.0405(10) 0.0007(7) -0.0030(8) -0.0006(7)
C16 0.0672(18) 0.083(2) 0.0494(17) 0.0029(16) -0.0172(14) 0.0005(15)
C15 0.0469(12) 0.0351(11) 0.0463(13) -0.0002(9) -0.0016(10) -0.0063(9)
C14 0.0425(11) 0.0496(13) 0.0428(12) 0.0051(9) -0.0017(9) -0.0008(10)
C13 0.0588(14) 0.0410(12) 0.0508(14) 0.0043(10) -0.0011(11) 0.0089(10)
C12 0.0578(13) 0.0339(11) 0.0563(15) -0.0068(10) -0.0028(11) 0.0001(10)
C11 0.0380(10) 0.0386(11) 0.0396(12) 0.0000(8) -0.0001(9) -0.0034(9)
C10 0.0731(19) 0.0534(15) 0.0631(18) 0.0038(14) -0.0109(15) -0.0115(13)
C9 0.0488(12) 0.0434(12) 0.0405(12) -0.0021(9) -0.0094(10) 0.0112(10)
C8 0.0520(13) 0.0474(13) 0.0449(13) 0.0029(10) -0.0083(10) 0.0054(10)
C7 0.0484(12) 0.0469(12) 0.0479(13) 0.0020(10) -0.0055(10) 0.0082(11)
C6 0.0397(11) 0.0521(13) 0.0368(12) -0.0041(9) -0.0042(9) -0.0015(10)
C5 0.0350(10) 0.0427(11) 0.0398(12) 0.0027(8) -0.0020(9) 0.0053(9)
C4 0.0392(11) 0.0494(12) 0.0361(11) 0.0028(9) -0.0082(9) 0.0065(9)
C3 0.0569(13) 0.0462(13) 0.0497(14) 0.0050(10) -0.0160(11) -0.0007(10)
C2 0.0579(13) 0.0472(13) 0.0534(14) 0.0069(10) -0.0146(11) 0.0038(11)
C1 0.0429(11) 0.0484(12) 0.0414(12) 0.0036(9) -0.0052(9) 0.0108(9)

loop_
_atom_type_symbol
_atom_type_description
_atom_type_scat_dispersion_real
_atom_type_scat_dispersion_imag
_atom_type_scat_source
C C 0.0033 0.0016 'International Tables Vol C Tables 4.2.6.8 and 6.1.1.4'
H H 0 0 'International Tables Vol C Tables 4.2.6.8 and 6.1.1.4'
N N 0.0061 0.0033 'International Tables Vol C Tables 4.2.6.8 and 6.1.1.4'
O O 0.0106 0.006 'International Tables Vol C Tables 4.2.6.8 and 6.1.1.4'

loop_
_geom_angle_atom_site_label_1
_geom_angle_atom_site_label_2
_geom_angle_atom_site_label_3
_geom_angle
C5 O3 C10 117.67(18)
O4 C4 C3 123.24(19)
O4 C4 C5 116.97(18)
O3 C5 C6 126.35(18)
O3 C5 C4 114.43(16)
O3 C10 H10B 107.2(14)
O3 C10 H10C 108.4(16)
O3 C10 H10A 112.5(17)
O2 C9 C8 119.7(2)
O1 C9 O2 124.61(19)
O1 C9 C8 115.68(19)
N2 C11 N1 118.59(19)
N2 C11 C12 124.06(19)
N1 C11 C12 117.35(19)
N1 C15 H15 112.6(12)
C15 N1 H1 122.9(14)
C15 C14 C13 116.0(2)
C15 C14 C16 121.5(2)
C14 C16 H16A 111(3)
C14 C16 H16B 113(2)
C14 C16 H16C 114(2)
C14 C15 N1 122.24(19)
C14 C15 H15 125.2(12)
C14 C13 H13 118.5(14)
C13 C14 C16 122.4(2)
C13 C12 C11 119.8(2)
C13 C12 H12 122.3(15)
C12 C13 C14 122.4(2)
C12 C13 H13 119.1(14)
C11 C12 H12 117.9(15)
C11 N2 H2A 119.0(17)
C11 N2 H2B 116.3(18)
C11 N1 C15 122.21(18)
C11 N1 H1 114.9(14)
C9 C8 H8 120.8(14)
C8 C7 C1 127.8(2)
C8 C7 H7 112.6(13)
C7 C8 C9 125.2(2)
C7 C8 H8 114.0(14)
C6 C5 C4 119.21(18)
C6 C1 C7 122.08(19)
C5 C6 C1 121.2(2)
C5 C6 H6 115.4(14)
C5 O3 C10 117.67(18)
C4 O4 H4 111.3(18)
C4 C3 C2 120.3(2)
C4 C3 H3 121.2(14)
C3 C4 C5 119.79(18)
C3 C2 H2 120.1(13)
C2 C1 C6 118.68(18)
C2 C1 C7 119.23(19)
C2 C3 H3 118.5(14)
C1 C6 H6 123.5(14)
C1 C7 H7 119.6(13)
C1 C2 C3 120.8(2)
C1 C2 H2 119.1(13)
H16B C16 H16C 104(3)
H16B C16 H16A 112(3)
H16C C16 H16A 103(3)
H10B C10 H10C 106(2)
H10B C10 H10A 109(2)
H10C C10 H10A 113(2)
H5A O5 H5B 107(3)
H2A N2 H2B 124(2)

loop_
_geom_bond_atom_site_label_1
_geom_bond_atom_site_label_2
_geom_bond_site_symmetry_2
_geom_bond_distance
_geom_bond_publ_flag
O4 C4 . 1.360(2) yes
O3 C5 . 1.366(2) yes
O3 C10 . 1.416(3) yes
O2 C9 . 1.259(3) yes
O1 C9 . 1.230(3) yes
N2 C11 . 1.333(3) yes
N1 C11 . 1.342(2) yes
N1 C15 . 1.358(3) yes
C9 C8 . 1.494(3) yes
C7 C8 . 1.296(3) yes
C1 C7 . 1.477(3) yes
C15 C14 . 1.346(3) ?
C12 C13 . 1.345(3) ?
C11 C12 . 1.402(3) ?
C6 C1 . 1.398(3) ?
C5 C6 . 1.379(3) ?
C5 C4 . 1.397(3) ?
C4 C3 . 1.374(3) ?
C2 C3 . 1.388(3) ?
C1 C2 . 1.370(3) ?
O5 H5A . 0.84(3) ?
O5 H5B . 0.94(4) ?
O4 H4 . 0.94(3) ?
N2 H2A . 0.91(3) ?
N2 H2B . 0.89(3) ?
N1 H1 . 1.06(3) ?
C16 H16A . 0.90(4) ?
C16 H16B . 0.95(4) ?
C16 H16C . 0.96(4) ?
C15 H15 . 0.95(2) ?
C13 H13 . 0.93(2) ?
C12 H12 . 0.93(2) ?
C10 H10A . 1.05(3) ?
C10 H10B . 0.93(2) ?
C10 H10C . 0.98(3) ?
C8 H8 . 0.98(3) ?
C7 H7 . 1.05(2) ?
C6 H6 . 0.91(2) ?
C3 H3 . 0.99(2) ?
C2 H2 . 1.04(2) ?

loop_
_geom_hbond_atom_site_label_D
_geom_hbond_atom_site_label_H
_geom_hbond_atom_site_label_A
_geom_hbond_site_symmetry_A
_geom_hbond_distance_DH
_geom_hbond_distance_HA
_geom_hbond_distance_DA
_geom_hbond_angle_DHA
_geom_hbond_publ_flag
O5 H5A O1 1 0.84(3) 1.82(3) 2.655(2) 178(3) yes
O5 H5B O2 4_575 0.94(4) 1.79(4) 2.729(3) 171(3) yes
O4 H4 O5 1_656 0.94(3) 1.67(3) 2.604(2) 174(3) yes
N2 H2A O2 1 0.91(3) 2.27(3) 3.013(3) 139(2) yes
N2 H2B O4 2 0.89(3) 2.17(3) 3.023(3) 162(2) yes
N2 H2B O3 2 0.89(3) 2.39(3) 3.021(2) 129(2) yes
N1 H1 O2 1 1.06(3) 1.66(3) 2.687(2) 162(2) yes
N1 H1 O1 1 1.06(3) 2.91(3) 3.792(2) 140.4(18) yes
C16 H16B O1 4_575 0.95(4) 2.89(4) 3.654(4) 138(3) yes
C15 H15 O5 1 0.95(2) 2.40(2) 3.180(3) 139.7(16) yes
C13 H13 O1 2_454 0.93(2) 2.55(2) 3.278(3) 136.0(18) yes
C12 H12 O5 2_454 0.93(2) 2.80(2) 3.675(3) 157.4(19) yes
C10 H10C O4 3_566 0.98(3) 2.64(3) 3.348(4) 130(2) yes
C12 H12 O4 2 0.93(2) 2.59(2) 3.349(3) 139.6(19) yes
C7 H7 O2 1 1.05(2) 2.47(2) 2.868(2) 101.6(15) yes

loop_
_geom_torsion_atom_site_label_1
_geom_torsion_atom_site_label_2
_geom_torsion_atom_site_label_3
_geom_torsion_atom_site_label_4
_geom_torsion
_geom_torsion_publ_flag
O4 C4 C3 C2 178.3(2) no
O3 C5 C6 C1 -179.2(2) ?
O3 C5 C4 O4 0.6(3) ?
O3 C5 C4 C3 -179.6(2) ?
O2 C9 C8 C7 -6.6(3) yes
O1 C9 C8 C7 172.9(2) yes
N2 C11 C12 C13 179.9(2) ?
N1 C11 C12 C13 -0.7(3) ?
N1 C15 C14 C13 -1.0(3) no
N1 C15 C14 C16 179.0(2) no
C15 N1 C11 N2 179.07(19) no
C15 N1 C11 C12 -0.3(3) no
C16 C14 C13 C12 179.9(3) ?
C15 C14 C13 C12 -0.1(3) no
C11 N1 C15 C14 1.3(3) ?
C11 C12 C13 C14 1.0(4) ?
C10 O3 C5 C6 2.3(3) yes
C10 O3 C5 C4 -176.8(2) ?
C7 C1 C2 C3 179.9(2) ?
C6 C5 C4 O4 -178.55(18) ?
C6 C5 C4 C3 1.3(3) no
C6 C1 C2 C3 0.5(3) ?
C6 C1 C7 C8 -7.6(4) ?
C5 C6 C1 C2 -0.8(3) no
C5 C4 C3 C2 -1.5(3) ?
C5 C6 C1 C7 179.9(2) ?
C4 C5 C6 C1 -0.2(3) ?
C2 C1 C7 C8 173.0(2) yes
C2 C1 C7 C8 173.0(2) ?
C1 C7 C8 C9 179.9(2) yes
C1 C2 C3 C4 0.6(4) ?

loop_
_cod_related_entry_id
_cod_related_entry_database
_cod_related_entry_code
1 ChemSpider 30654717
